data_1574829
loop_
_publ_author_name
'Nguyen, Tri Minh'
'Tawfik, Sherif Abdulkader'
'Tran, Truyen'
'Gupta, Sunil'
'Rana, Santu'
'Venkatesh, Svetha'

_publ_section_title
;
 The search for superionic solid-state electrolytes using a
 physics-informed generative model.
;
_journal_issue 17
_journal_name_full 'Materials horizons'
_journal_page_first 6945
_journal_page_last 6955
_journal_paper_doi 10.1039/d5mh00767d
_journal_volume 12
_journal_year 2025
_chemical_formula_structural Na6Br4O
_chemical_formula_sum 'Br8 Na12 O2'
_space_group_IT_number 1
_space_group_name_Hall 'P 1'
_space_group_name_H-M_alt 'P 1'
_symmetry_Int_Tables_number 1
_symmetry_space_group_name_H-M 'P 1'
_audit_update_record
;
2025-04-08 deposited with the CCDC.	2025-06-06 downloaded from the CCDC.
;
_cell_angle_alpha 90.00005309
_cell_angle_beta 89.99992707
_cell_angle_gamma 89.99998194
_cell_formula_units_Z 2
_cell_length_a 11.00851880
_cell_length_b 11.00851965
_cell_length_c 4.54767139
_cell_volume 551.121
_cod_data_source_file d5mh00767d3.cif
_cod_data_source_block Na6Br4O
_cod_depositor_comments 'Adding full bibliography for 1574820--1574854.cif.'
_cod_original_cell_volume 551.12090616
_cod_original_formula_sum 'Na12 Br8 O2'
_cod_database_code 1574829

loop_
_symmetry_equiv_pos_site_id
_symmetry_equiv_pos_as_xyz
1 'x, y, z'

loop_
_atom_site_type_symbol
_atom_site_label
_atom_site_symmetry_multiplicity
_atom_site_fract_x
_atom_site_fract_y
_atom_site_fract_z
_atom_site_occupancy
Na Na0 1 -0.00000008 0.49999995 0.25000037 1
Na Na1 1 0.49999990 -0.00000003 0.74999992 1
Na Na2 1 0.49999990 0.50000002 0.00000081 1
Na Na3 1 0.60804873 0.17701801 0.25821731 1
Na Na4 1 0.39195127 0.82298203 0.25821316 1
Na Na5 1 0.67701791 0.89195128 0.24178094 1
Na Na6 1 0.32298187 0.10804861 0.24178862 1
Na Na7 1 -0.00000008 0.00000003 0.49999930 1
Na Na8 1 0.10804835 0.67701841 0.75821745 1
Na Na9 1 0.89195173 0.32298168 0.75821322 1
Na Na10 1 0.17701827 0.39195154 0.74178086 1
Na Na11 1 0.82298163 0.60804830 0.74178842 1
Br Br12 1 0.27446499 0.57996237 0.25253285 1
Br Br13 1 0.42003815 0.27446534 0.74746692 1
Br Br14 1 0.57996212 0.72553494 0.74746777 1
Br Br15 1 0.72553502 0.42003776 0.25253243 1
Br Br16 1 0.77446517 0.07996210 0.75253289 1
Br Br17 1 0.92003793 0.77446513 0.24746690 1
Br Br18 1 0.07996236 0.22553510 0.24746773 1
Br Br19 1 0.22553482 0.92003796 0.75253240 1
O O20 1 0.50000013 -0.00000028 0.25000012 1
O O21 1 -0.00000009 0.49999977 0.74999963 1
